data_4021186
loop_
_publ_author_name
'David J. Connolly'
'Patrick M. Lacey'
'Mary McCarthy'
'Cormac P. Saunders'
'Anne-Marie Carroll'
'Richard Goddard'
'Patrick J. Guiry'

_publ_section_title
;
 Preparation and Resolution of a Modular Class of
 Axially Chiral Quinazoline-Containing Ligands and
 Their Application in Asymmetric Rhodium-Catalyzed
 Olefin Hydroboration
;
_journal_name_full 'Journal of Organic Chemistry'
_journal_page_first 6572
_journal_page_last 6589
_journal_paper_doi 10.1021/jo049195+
_journal_volume 69
_journal_year 2004
_chemical_absolute_configuration rmad
_chemical_formula_moiety 'C47 H43 N3 P Pd 1+, P F6 1-'
_chemical_formula_sum 'C47 H43 F6 N3 P2 Pd'
_chemical_formula_weight 932.18
_space_group_IT_number 4
_symmetry_cell_setting monoclinic
_symmetry_space_group_name_Hall 'P 2yb'
_symmetry_space_group_name_H-M 'P 1 21 1'
_cell_angle_alpha 90.00
_cell_angle_beta 92.273(2)
_cell_angle_gamma 90.00
_cell_formula_units_Z 2
_cell_length_a 11.2498(12)
_cell_length_b 16.1672(17)
_cell_length_c 11.3790(12)
_cell_measurement_temperature 100
_cell_volume 2068.0(4)
_diffrn_ambient_temperature 100
_exptl_crystal_density_diffrn 1.497
_cod_original_sg_symbol_H-M 'P 21'
_cod_database_code 4021186

loop_
_symmetry_equiv_pos_as_xyz
'x, y, z'
'-x, y+1/2, -z'

loop_
_atom_site_label
_atom_site_type_symbol
_atom_site_fract_x
_atom_site_fract_y
_atom_site_fract_z
_atom_site_U_iso_or_equiv
_atom_site_adp_type
_atom_site_occupancy
_atom_site_symmetry_multiplicity
_atom_site_calc_flag
_atom_site_refinement_flags
_atom_site_disorder_assembly
_atom_site_disorder_group
C1 C 0.2509(6) 0.6872(5) 0.2718(5) 0.0168(16) Uani 1 1 d . . .
C2 C 0.4240(5) 0.7616(6) 0.2349(4) 0.0147(13) Uani 1 1 d . . .
C3 C 0.4336(6) 0.6703(4) 0.3877(6) 0.0220(18) Uani 1 1 d . . .
C4 C 0.5003(6) 0.6324(5) 0.4795(6) 0.0256(19) Uani 1 1 d . . .
H4 H 0.5792 0.6475 0.4950 0.031 Uiso 1 1 calc R . .
C5 C 0.4475(7) 0.5726(5) 0.5465(6) 0.028(2) Uani 1 1 d . . .
H5 H 0.4919 0.5467 0.6066 0.034 Uiso 1 1 calc R . .
C6 C 0.3268(6) 0.5499(5) 0.5253(6) 0.028(2) Uani 1 1 d . . .
H6 H 0.2930 0.5093 0.5712 0.034 Uiso 1 1 calc R . .
C7 C 0.2608(6) 0.5869(5) 0.4387(7) 0.023(2) Uani 1 1 d . . .
H7 H 0.1815 0.5721 0.4265 0.028 Uiso 1 1 calc R . .
C8 C 0.3102(6) 0.6480(4) 0.3662(6) 0.0183(18) Uani 1 1 d . . .
C9 C 0.4819(6) 0.8271(5) 0.1621(6) 0.0224(19) Uani 1 1 d . . .
H9 H 0.4272 0.8405 0.0956 0.027 Uiso 1 1 calc R . .
C10 C 0.5005(7) 0.9060(5) 0.2364(6) 0.028(2) Uani 1 1 d . . .
H10A H 0.5367 0.9479 0.1899 0.042 Uiso 1 1 calc R . .
H10B H 0.5513 0.8939 0.3039 0.042 Uiso 1 1 calc R . .
H10C H 0.4250 0.9255 0.2616 0.042 Uiso 1 1 calc R . .
C11 C 0.5998(6) 0.7966(4) 0.1121(6) 0.0228(18) Uani 1 1 d . . .
H11A H 0.6339 0.8399 0.0665 0.034 Uiso 1 1 calc R . .
H11B H 0.5845 0.7492 0.0629 0.034 Uiso 1 1 calc R . .
H11C H 0.6542 0.7817 0.1757 0.034 Uiso 1 1 calc R . .
C12 C 0.1239(5) 0.6691(4) 0.2337(6) 0.0160(17) Uani 1 1 d . . .
C13 C 0.0997(6) 0.6367(5) 0.1233(7) 0.0161(19) Uani 1 1 d . . .
C14 C -0.0204(6) 0.6246(4) 0.0833(6) 0.0182(17) Uani 1 1 d . . .
H14 H -0.0373 0.6025 0.0091 0.022 Uiso 1 1 calc R . .
C15 C -0.1122(6) 0.6457(4) 0.1549(6) 0.0210(18) Uani 1 1 d . . .
H15 H -0.1904 0.6373 0.1281 0.025 Uiso 1 1 calc R . .
C16 C -0.0895(6) 0.6797(4) 0.2682(6) 0.0188(17) Uani 1 1 d . . .
C17 C -0.1829(6) 0.7023(5) 0.3421(6) 0.0230(17) Uani 1 1 d . . .
H17 H -0.2614 0.6928 0.3171 0.028 Uiso 1 1 calc R . .
C18 C -0.1595(6) 0.7377(4) 0.4486(6) 0.023(2) Uani 1 1 d . . .
H18 H -0.2219 0.7519 0.4959 0.028 Uiso 1 1 calc R . .
C19 C -0.0409(5) 0.7530(6) 0.4880(5) 0.0240(17) Uani 1 1 d . . .
H19 H -0.0254 0.7787 0.5601 0.029 Uiso 1 1 calc R . .
C20 C 0.0495(6) 0.7305(4) 0.4212(5) 0.0224(18) Uani 1 1 d . . .
H20 H 0.1272 0.7398 0.4491 0.027 Uiso 1 1 calc R . .
C21 C 0.0296(6) 0.6925(4) 0.3084(5) 0.0158(15) Uani 1 1 d . . .
C22 C 0.3259(6) 0.5583(4) 0.0950(6) 0.0140(16) Uani 1 1 d . . .
C23 C 0.4458(6) 0.5814(5) 0.1017(6) 0.0231(18) Uani 1 1 d . . .
H23 H 0.4716 0.6264 0.0588 0.028 Uiso 1 1 calc R . .
C24 C 0.5254(7) 0.5372(5) 0.1722(7) 0.033(2) Uani 1 1 d . . .
H24 H 0.6043 0.5542 0.1795 0.040 Uiso 1 1 calc R . .
C25 C 0.4890(7) 0.4682(5) 0.2321(7) 0.038(2) Uani 1 1 d . . .
H25 H 0.5440 0.4388 0.2789 0.045 Uiso 1 1 calc R . .
C26 C 0.3725(7) 0.4418(5) 0.2237(7) 0.031(2) Uani 1 1 d . . .
H26 H 0.3488 0.3941 0.2619 0.037 Uiso 1 1 calc R . .
C27 C 0.2906(6) 0.4889(5) 0.1562(6) 0.0241(18) Uani 1 1 d . . .
H27 H 0.2110 0.4733 0.1523 0.029 Uiso 1 1 calc R . .
C28 C 0.1621(6) 0.5700(4) -0.1094(6) 0.0170(17) Uani 1 1 d . . .
C29 C 0.1997(6) 0.4893(4) -0.1332(6) 0.0185(17) Uani 1 1 d . . .
H29 H 0.2533 0.4627 -0.0816 0.022 Uiso 1 1 calc R . .
C30 C 0.1564(6) 0.4488(5) -0.2350(6) 0.0238(18) Uani 1 1 d . . .
H30 H 0.1821 0.3955 -0.2511 0.029 Uiso 1 1 calc R . .
C31 C 0.0767(6) 0.4868(4) -0.3105(6) 0.0203(17) Uani 1 1 d . . .
H31 H 0.0471 0.4590 -0.3769 0.024 Uiso 1 1 calc R . .
C32 C 0.0402(6) 0.5663(5) -0.2885(6) 0.0239(19) Uani 1 1 d . . .
H32 H -0.0135 0.5919 -0.3410 0.029 Uiso 1 1 calc R . .
C33 C 0.0819(6) 0.6087(4) -0.1897(6) 0.0180(17) Uani 1 1 d . . .
H33 H 0.0569 0.6626 -0.1765 0.022 Uiso 1 1 calc R . .
C34 C 0.2354(5) 0.7833(4) -0.1523(5) 0.0165(19) Uani 1 1 d . . .
C35 C 0.3095(5) 0.7430(4) -0.2343(5) 0.0190(19) Uani 1 1 d . . .
H35 H 0.3502 0.6948 -0.2134 0.023 Uiso 1 1 calc R . .
C36 C 0.3194(6) 0.7765(5) -0.3433(5) 0.023(2) Uani 1 1 d . . .
H36 H 0.3693 0.7513 -0.3958 0.028 Uiso 1 1 calc R . .
C37 C 0.2562(6) 0.8483(5) -0.3791(6) 0.0209(18) Uani 1 1 d . . .
C38 C 0.2702(7) 0.8864(5) -0.4900(6) 0.033(2) Uani 1 1 d . . .
H38 H 0.3204 0.8617 -0.5427 0.039 Uiso 1 1 calc R . .
C39 C 0.2141(8) 0.9564(6) -0.5219(7) 0.035(2) Uani 1 1 d . . .
H39 H 0.2258 0.9799 -0.5952 0.042 Uiso 1 1 calc R . .
C40 C 0.1370(8) 0.9940(5) -0.4433(7) 0.037(2) Uani 1 1 d . . .
H40 H 0.0988 1.0430 -0.4647 0.044 Uiso 1 1 calc R . .
C41 C 0.1174(7) 0.9600(4) -0.3369(6) 0.0247(18) Uani 1 1 d . . .
H41 H 0.0641 0.9850 -0.2876 0.030 Uiso 1 1 calc R . .
C42 C 0.1775(6) 0.8866(5) -0.3001(6) 0.0208(18) Uani 1 1 d . . .
C43 C 0.1706(6) 0.8511(4) -0.1832(5) 0.0135(16) Uani 1 1 d . . .
C44 C 0.1022(6) 0.8894(5) -0.0876(6) 0.0194(17) Uani 1 1 d . . .
H44 H 0.0851 0.9470 -0.1092 0.023 Uiso 1 1 calc R . .
C45 C -0.0150(6) 0.8456(5) -0.0693(6) 0.028(2) Uani 1 1 d . . .
H45A H -0.0562 0.8728 -0.0080 0.042 Uiso 1 1 calc R . .
H45B H 0.0001 0.7891 -0.0475 0.042 Uiso 1 1 calc R . .
H45C H -0.0630 0.8473 -0.1409 0.042 Uiso 1 1 calc R . .
C46 C 0.2796(6) 0.9519(5) 0.0040(6) 0.0258(19) Uani 1 1 d . . .
H46A H 0.3207 0.9386 -0.0659 0.039 Uiso 1 1 calc R . .
H46B H 0.3350 0.9519 0.0704 0.039 Uiso 1 1 calc R . .
H46C H 0.2440 1.0057 -0.0044 0.039 Uiso 1 1 calc R . .
C47 C 0.1229(7) 0.9096(5) 0.1297(7) 0.026(2) Uani 1 1 d . . .
H47A H 0.0625 0.8689 0.1421 0.039 Uiso 1 1 calc R . .
H47B H 0.0869 0.9632 0.1213 0.039 Uiso 1 1 calc R . .
H47C H 0.1787 0.9099 0.1958 0.039 Uiso 1 1 calc R . .
F1 F 0.2958(5) 0.1034(4) 0.2983(5) 0.079(2) Uani 1 1 d . . .
F2 F 0.2086(4) 0.1267(3) 0.1230(4) 0.0663(18) Uani 1 1 d . . .
F3 F 0.1722(4) 0.2123(3) 0.2701(4) 0.0524(14) Uani 1 1 d . . .
F4 F 0.2819(4) 0.2563(5) 0.1248(4) 0.0628(14) Uani 1 1 d . . .
F5 F 0.3687(4) 0.2329(3) 0.3036(4) 0.0639(17) Uani 1 1 d . . .
F6 F 0.4068(5) 0.1478(4) 0.1531(5) 0.079(2) Uani 1 1 d . . .
N1 N 0.3062(4) 0.7436(3) 0.2045(4) 0.0138(15) Uani 1 1 d . . .
N2 N 0.4873(5) 0.7284(3) 0.3213(4) 0.0184(14) Uani 1 1 d . . .
N3 N 0.1853(5) 0.8892(4) 0.0224(6) 0.0181(16) Uani 1 1 d . . .
P1 P 0.22014(18) 0.62566(14) 0.01851(19) 0.0159(5) Uani 1 1 d . . .
P2 P 0.29048(17) 0.17889(14) 0.21153(17) 0.0277(5) Uani 1 1 d . . .
Pd Pd 0.24799(4) 0.76275(3) 0.02038(4) 0.01525(14) Uani 1 1 d . . .

loop_
_atom_site_aniso_label
_atom_site_aniso_U_11
_atom_site_aniso_U_22
_atom_site_aniso_U_33
_atom_site_aniso_U_23
_atom_site_aniso_U_13
_atom_site_aniso_U_12
C1 0.021(4) 0.012(4) 0.017(4) -0.007(4) -0.003(3) 0.001(4)
C2 0.021(3) 0.011(3) 0.012(3) 0.001(5) 0.003(3) 0.007(5)
C3 0.025(4) 0.024(5) 0.017(4) -0.001(3) 0.006(3) 0.006(4)
C4 0.010(4) 0.040(5) 0.026(4) 0.002(4) -0.002(3) 0.004(4)
C5 0.037(5) 0.027(5) 0.020(4) 0.013(4) 0.000(4) 0.002(4)
C6 0.022(4) 0.036(6) 0.026(5) 0.011(4) 0.000(3) 0.000(4)
C7 0.018(4) 0.027(5) 0.025(5) 0.011(4) -0.002(4) -0.006(4)
C8 0.023(4) 0.015(4) 0.017(4) -0.002(3) -0.003(3) 0.001(3)
C9 0.014(4) 0.027(5) 0.027(4) 0.002(4) 0.002(3) 0.002(3)
C10 0.038(5) 0.023(5) 0.023(4) -0.004(4) 0.004(4) -0.011(4)
C11 0.027(4) 0.018(4) 0.025(4) 0.002(3) 0.016(3) -0.011(3)
C12 0.012(4) 0.015(4) 0.021(4) -0.001(3) 0.002(3) 0.000(3)
C13 0.020(4) 0.008(4) 0.021(5) 0.002(4) 0.001(3) -0.006(3)
C14 0.024(4) 0.014(4) 0.015(4) 0.002(3) -0.006(3) -0.002(4)
C15 0.018(4) 0.013(4) 0.031(5) 0.006(4) -0.005(3) -0.004(3)
C16 0.026(4) 0.012(4) 0.018(4) 0.003(3) 0.004(3) 0.003(3)
C17 0.019(4) 0.024(5) 0.026(4) 0.006(4) 0.000(3) 0.005(4)
C18 0.030(4) 0.023(6) 0.018(4) -0.001(3) 0.011(3) -0.001(3)
C19 0.027(4) 0.026(5) 0.020(3) 0.003(5) 0.000(3) -0.004(5)
C20 0.022(4) 0.028(5) 0.018(4) -0.002(3) 0.003(3) -0.002(3)
C21 0.021(4) 0.007(4) 0.019(4) 0.001(4) 0.000(3) -0.002(3)
C22 0.023(4) 0.008(4) 0.011(4) 0.000(3) -0.007(3) 0.005(3)
C23 0.017(4) 0.024(5) 0.028(4) -0.012(4) -0.003(3) 0.009(4)
C24 0.023(5) 0.039(6) 0.037(5) -0.017(4) -0.008(4) 0.016(4)
C25 0.043(6) 0.036(6) 0.034(5) 0.003(4) -0.010(4) 0.022(5)
C26 0.040(5) 0.023(5) 0.031(5) -0.001(4) 0.007(4) 0.008(4)
C27 0.025(4) 0.020(5) 0.027(4) 0.005(4) -0.004(3) 0.004(4)
C28 0.014(4) 0.017(5) 0.020(4) 0.006(3) 0.002(3) 0.003(3)
C29 0.019(4) 0.013(4) 0.024(4) -0.004(4) 0.004(3) -0.001(3)
C30 0.028(4) 0.018(5) 0.027(4) -0.009(4) 0.009(4) -0.004(4)
C31 0.026(4) 0.018(5) 0.017(4) -0.001(3) 0.002(3) -0.001(4)
C32 0.025(4) 0.023(5) 0.023(4) -0.001(4) -0.003(4) -0.008(4)
C33 0.014(4) 0.015(4) 0.024(4) -0.004(4) 0.001(3) -0.005(3)
C34 0.018(4) 0.011(6) 0.021(4) -0.001(3) 0.002(3) -0.003(3)
C35 0.024(4) 0.007(5) 0.026(4) -0.003(3) -0.001(3) 0.003(3)
C36 0.028(4) 0.031(6) 0.011(3) -0.002(4) 0.001(3) -0.003(4)
C37 0.030(5) 0.022(5) 0.010(4) -0.003(3) -0.010(3) -0.009(4)
C38 0.043(5) 0.033(5) 0.023(5) -0.001(4) 0.006(4) -0.008(4)
C39 0.061(6) 0.026(6) 0.017(5) 0.011(4) -0.020(4) -0.025(5)
C40 0.065(6) 0.015(5) 0.028(5) 0.006(4) -0.017(4) -0.011(4)
C41 0.038(5) 0.015(5) 0.020(4) 0.000(4) -0.005(4) 0.000(4)
C42 0.024(4) 0.018(5) 0.019(4) 0.002(3) -0.008(3) -0.008(4)
C43 0.020(4) 0.010(4) 0.011(4) -0.003(3) 0.002(3) -0.006(3)
C44 0.025(4) 0.014(4) 0.018(4) 0.007(3) -0.011(3) 0.003(4)
C45 0.026(5) 0.033(5) 0.026(5) -0.006(4) -0.004(4) 0.014(4)
C46 0.039(5) 0.012(4) 0.027(5) -0.002(4) 0.005(4) -0.004(4)
C47 0.048(5) 0.014(5) 0.016(5) 0.000(4) 0.005(4) 0.011(4)
F1 0.069(4) 0.062(4) 0.104(5) 0.061(4) -0.037(3) -0.022(3)
F2 0.053(3) 0.070(4) 0.073(4) -0.044(3) -0.035(3) 0.018(3)
F3 0.049(3) 0.066(4) 0.044(3) -0.008(3) 0.016(2) 0.003(3)
F4 0.069(3) 0.067(4) 0.053(3) 0.039(4) 0.008(2) -0.008(4)
F5 0.066(3) 0.059(4) 0.064(3) 0.006(3) -0.030(3) -0.027(3)
F6 0.046(3) 0.094(5) 0.098(5) -0.019(4) 0.018(3) 0.018(3)
N1 0.016(3) 0.010(4) 0.015(3) 0.004(3) 0.000(2) 0.000(3)
N2 0.027(3) 0.016(3) 0.012(3) 0.000(3) -0.003(3) -0.002(3)
N3 0.024(4) 0.013(4) 0.018(4) -0.001(3) 0.004(3) 0.002(3)
P1 0.0183(11) 0.0161(13) 0.0133(11) -0.0008(9) 0.0007(9) -0.0009(10)
P2 0.0274(12) 0.0309(14) 0.0243(11) 0.0028(10) -0.0039(9) -0.0047(10)
Pd 0.0196(3) 0.0125(3) 0.0137(2) 0.0005(4) 0.00064(19) -0.0008(3)

loop_
_geom_bond_atom_site_label_1
_geom_bond_atom_site_label_2
_geom_bond_distance
_geom_bond_site_symmetry_2
_geom_bond_publ_flag
C1 N1 1.357(8) . y
C1 C8 1.394(9) . y
C1 C12 1.505(9) . y
C2 N2 1.307(7) . y
C2 N1 1.387(7) . y
C2 C9 1.508(10) . y
C3 N2 1.361(8) . y
C3 C4 1.402(10) . y
C3 C8 1.446(9) . y
C4 C5 1.381(10) . y
C5 C6 1.418(10) . y
C6 C7 1.351(10) . y
C7 C8 1.414(10) . y
C9 C10 1.540(10) . y
C9 C11 1.545(9) . y
C12 C13 1.378(10) . y
C12 C21 1.437(9) . y
C13 C14 1.422(9) . y
C13 P1 1.849(8) . y
C14 C15 1.383(9) . y
C15 C16 1.416(9) . y
C16 C21 1.413(9) . y
C16 C17 1.420(9) . y
C17 C18 1.355(9) . y
C18 C19 1.413(9) . y
C19 C20 1.343(9) . y
C20 C21 1.433(9) . y
C22 C27 1.387(10) . y
C22 C23 1.398(9) . y
C22 P1 1.811(7) . y
C23 C24 1.378(10) . y
C24 C25 1.379(11) . y
C25 C26 1.378(11) . y
C26 C27 1.400(10) . y
C28 C29 1.401(10) . y
C28 C33 1.406(9) . y
C28 P1 1.811(7) . y
C29 C30 1.401(9) . y
C30 C31 1.363(9) . y
C31 C32 1.375(10) . y
C32 C33 1.383(9) . y
C34 C43 1.355(9) . y
C34 C35 1.432(8) . y
C34 Pd 1.993(6) . y
C35 C36 1.362(9) . y
C36 C37 1.414(10) . y
C37 C38 1.418(10) . y
C37 C42 1.427(10) . y
C38 C39 1.339(12) . y
C39 C40 1.409(11) . y
C40 C41 1.354(10) . y
C41 C42 1.422(10) . y
C42 C43 1.453(9) . y
C43 C44 1.491(9) . y
C44 C45 1.518(9) . y
C44 N3 1.533(9) . y
C46 N3 1.488(9) . y
C47 N3 1.469(9) . y
F1 P2 1.570(5) . y
F2 P2 1.582(5) . y
F3 P2 1.605(5) . y
F4 P2 1.594(6) . y
F5 P2 1.601(5) . y
F6 P2 1.574(5) . y
N1 Pd 2.192(5) . y
N3 Pd 2.164(6) . y
P1 Pd 2.238(2) . y
